data_7135926
loop_
_publ_author_name
'Nelson, Eryn'
'Bisoyi, Rajesh'
'Wolf, Christian'

_publ_section_title
;
 Palladium-catalyzed Asymmetric Carbofluorination of gem-Difluorostyrenes
 with Cesium Fluoride and Allylic Acetates
;
_journal_name_full 'Chemical Communications'
_journal_paper_doi 10.1039/D6CC02743A
_journal_year 2026
_chemical_absolute_configuration ad
_chemical_formula_moiety 'C23 H17 Cl2 F3'
_chemical_formula_sum 'C23 H17 Cl2 F3'
_chemical_formula_weight 421.26
_space_group_crystal_system orthorhombic
_space_group_IT_number 18
_space_group_name_Hall 'P 2 2ab'
_space_group_name_H-M_alt 'P 21 21 2'
_atom_sites_solution_hydrogens geom
_atom_sites_solution_primary intrinsic
_audit_creation_method SHELXL-2017/1
_audit_update_record
;
2024-09-10 deposited with the CCDC.	2026-06-11 downloaded from the CCDC.
;
_cell_angle_alpha 90
_cell_angle_beta 90
_cell_angle_gamma 90
_cell_formula_units_Z 4
_cell_length_a 16.9540(3)
_cell_length_b 20.1285(3)
_cell_length_c 5.70930(10)
_cell_measurement_reflns_used 9910
_cell_measurement_temperature 100(2)
_cell_measurement_theta_max 68.17
_cell_measurement_theta_min 5.11
_cell_volume 1948.35(6)
_computing_cell_refinement 'SAINT V8.37A (Bruker, 2005)'
_computing_data_collection 'APEX3 V2016.5-0 (Bruker, 2016)'
_computing_data_reduction
; 
SAINT V8.37A, XPREP v2014/2, SADABS V2016/2 (Bruker, 2016) 
;
_computing_molecular_graphics 'SHELXLE v932 (Hubschle, 2011)'
_computing_publication_material 'XCIF V2014-2 (Bruker, 2014)'
_computing_structure_refinement 'SHELXL-2019/1 (Sheldrick, 2019)'
_computing_structure_solution 'SHELX-2014-5 (Sheldrick, 2015)'
_diffrn_ambient_temperature 100(2)
_diffrn_measured_fraction_theta_full 0.970
_diffrn_measured_fraction_theta_max 0.970
_diffrn_measurement_device_type 'Bruker APEX DUO/ApexII CCD'
_diffrn_measurement_method 'profile data from \f and \w scans'
_diffrn_radiation_monochromator 'multilayer mirrors'
_diffrn_radiation_source 'microfocus sealed tube'
_diffrn_radiation_type CuK\a
_diffrn_radiation_wavelength 1.54178
_diffrn_reflns_av_R_equivalents 0.0451
_diffrn_reflns_av_unetI/netI 0.0322
_diffrn_reflns_Laue_measured_fraction_full 0.970
_diffrn_reflns_Laue_measured_fraction_max 0.970
_diffrn_reflns_limit_h_max 19
_diffrn_reflns_limit_h_min -20
_diffrn_reflns_limit_k_max 24
_diffrn_reflns_limit_k_min -23
_diffrn_reflns_limit_l_max 5
_diffrn_reflns_limit_l_min -6
_diffrn_reflns_number 17289
_diffrn_reflns_point_group_measured_fraction_full 0.971
_diffrn_reflns_point_group_measured_fraction_max 0.971
_diffrn_reflns_theta_full 67.679
_diffrn_reflns_theta_max 68.159
_diffrn_reflns_theta_min 5.110
_exptl_absorpt_coefficient_mu 3.296
_exptl_absorpt_correction_T_max 0.88818
_exptl_absorpt_correction_T_min 0.58650
_exptl_absorpt_correction_type multi-scan
_exptl_absorpt_process_details 'SADABS V2016/2 (Bruker, 2016)'
_exptl_crystal_colour colourless
_exptl_crystal_density_diffrn 1.436
_exptl_crystal_density_method 'not measured'
_exptl_crystal_description rod
_exptl_crystal_F_000 864
_exptl_crystal_size_max 0.418
_exptl_crystal_size_mid 0.121
_exptl_crystal_size_min 0.044
_refine_diff_density_max 0.539
_refine_diff_density_min -0.340
_refine_diff_density_rms 0.052
_refine_ls_abs_structure_details
;
 Flack x determined using 1410 quotients [(I+)-(I-)]/[(I+)+(I-)]
 (Parsons, Flack and Wagner, Acta Cryst. B69 (2013) 249-259).
;
_refine_ls_abs_structure_Flack 0.011(4)
_refine_ls_extinction_method none
_refine_ls_goodness_of_fit_ref 1.050
_refine_ls_hydrogen_treatment constr
_refine_ls_matrix_type full
_refine_ls_number_parameters 253
_refine_ls_number_reflns 3462
_refine_ls_number_restraints 0
_refine_ls_restrained_S_all 1.050
_refine_ls_R_factor_all 0.0316
_refine_ls_R_factor_gt 0.0313
_refine_ls_shift/su_max 0.001
_refine_ls_shift/su_mean 0.000
_refine_ls_structure_factor_coef Fsqd
_refine_ls_weighting_details 'w=1/[\s^2^(Fo^2^)+(0.0501P)^2^+0.9066P] where P=(Fo^2^+2Fc^2^)/3'
_refine_ls_weighting_scheme calc
_refine_ls_wR_factor_gt 0.0842
_refine_ls_wR_factor_ref 0.0844
_reflns_Friedel_coverage 0.713
_reflns_Friedel_fraction_full 0.974
_reflns_Friedel_fraction_max 0.974
_reflns_number_gt 3430
_reflns_number_total 3462
_reflns_threshold_expression 'I > 2\s(I)'
_cod_data_source_file d6cc02743a2.cif
_cod_data_source_block 24089_a
_cod_database_code 7135926
_shelx_shelxl_version_number 2017/1
_shelx_space_group_comment
;
The symmetry employed for this shelxl refinement is uniquely defined
by the following loop, which should always be used as a source of
symmetry information in preference to the above space-group names.
They are only intended as comments.
;
_shelx_estimated_absorpt_t_min 0.340
_shelx_estimated_absorpt_t_max 0.869

loop_
_space_group_symop_operation_xyz
'x, y, z'
'-x, -y, z'
'-x+1/2, y+1/2, -z'
'x+1/2, -y+1/2, -z'

loop_
_atom_site_label
_atom_site_type_symbol
_atom_site_fract_x
_atom_site_fract_y
_atom_site_fract_z
_atom_site_U_iso_or_equiv
_atom_site_adp_type
_atom_site_occupancy
_atom_site_site_symmetry_order
_atom_site_calc_flag
_atom_site_refinement_flags_posn
_atom_site_refinement_flags_adp
_atom_site_refinement_flags_occupancy
_atom_site_disorder_assembly
_atom_site_disorder_group
Cl1 Cl 0.50718(4) 0.28054(3) 0.20698(12) 0.02173(17) Uani 1 1 d . . . . .
Cl2 Cl 0.69668(4) 0.36917(4) 0.88927(15) 0.0320(2) Uani 1 1 d . . . . .
F1 F 0.29857(10) 0.44403(8) 0.1855(3) 0.0250(4) Uani 1 1 d . . . . .
F2 F 0.32667(10) 0.47851(8) 0.5330(3) 0.0238(4) Uani 1 1 d . . . . .
F3 F 0.41649(10) 0.47616(8) 0.2654(3) 0.0258(4) Uani 1 1 d . . . . .
C1 C 0.37657(15) 0.37193(12) 0.4205(5) 0.0138(5) Uani 1 1 d . . . . .
H1 H 0.379524 0.345381 0.272752 0.017 Uiso 1 1 calc R U . . .
C2 C 0.45803(15) 0.37051(13) 0.5335(5) 0.0155(5) Uani 1 1 d . . . . .
C3 C 0.51997(16) 0.33217(12) 0.4478(5) 0.0160(6) Uani 1 1 d . . . . .
C4 C 0.59432(16) 0.33201(14) 0.5531(6) 0.0203(6) Uani 1 1 d . . . . .
H4 H 0.636009 0.305857 0.490916 0.024 Uiso 1 1 calc R U . . .
C5 C 0.60573(16) 0.37063(14) 0.7489(5) 0.0206(6) Uani 1 1 d . . . . .
C6 C 0.54574(17) 0.40935(14) 0.8421(5) 0.0215(6) Uani 1 1 d . . . . .
H6 H 0.554456 0.435648 0.977810 0.026 Uiso 1 1 calc R U . . .
C7 C 0.47268(16) 0.40874(13) 0.7323(5) 0.0186(6) Uani 1 1 d . . . . .
H7 H 0.431346 0.435243 0.794654 0.022 Uiso 1 1 calc R U . . .
C8 C 0.35441(16) 0.44264(14) 0.3538(5) 0.0181(6) Uani 1 1 d . . . . .
C9 C 0.31490(15) 0.33764(12) 0.5840(5) 0.0135(5) Uani 1 1 d . . . . .
H9 H 0.321681 0.356594 0.744634 0.016 Uiso 1 1 calc R U . . .
C10 C 0.22888(15) 0.34748(12) 0.5135(5) 0.0145(5) Uani 1 1 d . . . . .
C11 C 0.17811(16) 0.37953(13) 0.6682(5) 0.0182(5) Uani 1 1 d . . . . .
H11 H 0.198162 0.396960 0.810942 0.022 Uiso 1 1 calc R U . . .
C12 C 0.09833(17) 0.38633(14) 0.6163(6) 0.0235(6) Uani 1 1 d . . . . .
H12 H 0.064300 0.408251 0.723576 0.028 Uiso 1 1 calc R U . . .
C13 C 0.06848(17) 0.36129(15) 0.4093(6) 0.0260(7) Uani 1 1 d . . . . .
H13 H 0.013988 0.365871 0.374165 0.031 Uiso 1 1 calc R U . . .
C14 C 0.11876(18) 0.32917(15) 0.2517(5) 0.0236(7) Uani 1 1 d . . . . .
H14 H 0.098482 0.312056 0.108794 0.028 Uiso 1 1 calc R U . . .
C15 C 0.19845(18) 0.32226(13) 0.3041(5) 0.0198(6) Uani 1 1 d . . . . .
H15 H 0.232414 0.300258 0.196878 0.024 Uiso 1 1 calc R U . . .
C16 C 0.33192(15) 0.26397(12) 0.5984(5) 0.0156(5) Uani 1 1 d . . . . .
H16 H 0.329126 0.238919 0.457612 0.019 Uiso 1 1 calc R U . . .
C17 C 0.35053(14) 0.23181(13) 0.7943(5) 0.0147(5) Uani 1 1 d . . . . .
H17 H 0.356663 0.257813 0.932014 0.018 Uiso 1 1 calc R U . . .
C18 C 0.36254(14) 0.15939(13) 0.8177(5) 0.0135(5) Uani 1 1 d . . . . .
C19 C 0.39721(15) 0.13416(14) 1.0207(5) 0.0165(5) Uani 1 1 d . . . . .
H19 H 0.412581 0.163620 1.142421 0.020 Uiso 1 1 calc R U . . .
C20 C 0.40951(16) 0.06587(14) 1.0463(5) 0.0182(6) Uani 1 1 d . . . . .
H20 H 0.433392 0.049174 1.184873 0.022 Uiso 1 1 calc R U . . .
C21 C 0.38702(17) 0.02254(14) 0.8706(6) 0.0219(6) Uani 1 1 d . . . . .
H21 H 0.395810 -0.023824 0.887564 0.026 Uiso 1 1 calc R U . . .
C22 C 0.35160(18) 0.04708(14) 0.6698(6) 0.0227(6) Uani 1 1 d . . . . .
H22 H 0.336093 0.017391 0.548886 0.027 Uiso 1 1 calc R U . . .
C23 C 0.33870(16) 0.11454(14) 0.6442(5) 0.0178(6) Uani 1 1 d . . . . .
H23 H 0.313327 0.130648 0.507152 0.021 Uiso 1 1 calc R U . . .

loop_
_atom_site_aniso_label
_atom_site_aniso_U_11
_atom_site_aniso_U_22
_atom_site_aniso_U_33
_atom_site_aniso_U_23
_atom_site_aniso_U_13
_atom_site_aniso_U_12
Cl1 0.0217(3) 0.0213(3) 0.0222(4) -0.0067(3) -0.0003(3) 0.0040(2)
Cl2 0.0157(3) 0.0468(4) 0.0335(4) 0.0006(3) -0.0102(3) -0.0014(3)
F1 0.0206(8) 0.0247(8) 0.0299(10) 0.0073(7) -0.0084(7) 0.0019(7)
F2 0.0233(8) 0.0156(7) 0.0324(10) -0.0015(6) 0.0000(7) 0.0042(6)
F3 0.0183(8) 0.0238(8) 0.0353(12) 0.0121(7) 0.0001(7) -0.0042(6)
C1 0.0120(12) 0.0134(12) 0.0161(14) -0.0019(10) -0.0002(10) 0.0000(9)
C2 0.0128(13) 0.0136(12) 0.0202(14) 0.0024(10) 0.0004(10) -0.0008(10)
C3 0.0167(13) 0.0142(11) 0.0170(15) 0.0013(10) 0.0006(10) -0.0013(10)
C4 0.0132(13) 0.0212(13) 0.0265(17) 0.0055(12) 0.0017(11) 0.0019(10)
C5 0.0128(12) 0.0248(13) 0.0242(17) 0.0035(11) -0.0056(11) -0.0049(10)
C6 0.0204(14) 0.0212(13) 0.0228(17) 0.0005(11) -0.0053(11) -0.0019(11)
C7 0.0163(12) 0.0179(12) 0.0216(15) -0.0014(11) -0.0014(11) 0.0000(10)
C8 0.0131(12) 0.0195(13) 0.0216(16) 0.0025(11) -0.0020(10) -0.0006(10)
C9 0.0131(13) 0.0134(11) 0.0139(13) -0.0013(9) -0.0028(10) 0.0016(9)
C10 0.0119(12) 0.0130(12) 0.0185(14) 0.0046(10) -0.0016(10) -0.0021(9)
C11 0.0164(13) 0.0193(12) 0.0188(15) 0.0014(10) -0.0002(10) -0.0005(10)
C12 0.0151(14) 0.0258(14) 0.0295(17) 0.0036(12) 0.0024(12) 0.0032(11)
C13 0.0140(13) 0.0279(15) 0.0361(19) 0.0156(14) -0.0062(12) -0.0037(11)
C14 0.0226(14) 0.0260(14) 0.0221(17) 0.0073(11) -0.0094(12) -0.0118(11)
C15 0.0211(14) 0.0182(13) 0.0201(14) -0.0010(11) -0.0033(12) -0.0042(11)
C16 0.0153(12) 0.0136(12) 0.0178(14) -0.0018(10) -0.0003(10) 0.0008(9)
C17 0.0114(11) 0.0150(12) 0.0179(13) -0.0019(10) 0.0004(10) 0.0005(9)
C18 0.0082(11) 0.0151(12) 0.0171(14) 0.0006(10) 0.0025(10) -0.0015(9)
C19 0.0135(12) 0.0183(12) 0.0177(14) 0.0012(10) -0.0001(10) -0.0014(10)
C20 0.0156(13) 0.0187(13) 0.0203(15) 0.0041(11) 0.0002(10) 0.0013(10)
C21 0.0214(14) 0.0133(11) 0.0309(17) 0.0021(11) 0.0047(12) 0.0016(11)
C22 0.0245(14) 0.0175(13) 0.0260(18) -0.0030(11) 0.0025(11) -0.0044(11)
C23 0.0175(13) 0.0197(13) 0.0162(15) 0.0005(10) -0.0014(10) -0.0022(10)

loop_
_atom_type_symbol
_atom_type_description
_atom_type_scat_dispersion_real
_atom_type_scat_dispersion_imag
_atom_type_scat_source
C C 0.0181 0.0091 'International Tables Vol C Tables 4.2.6.8 and 6.1.1.4'
H H 0.0000 0.0000 'International Tables Vol C Tables 4.2.6.8 and 6.1.1.4'
Cl Cl 0.3639 0.7018 'International Tables Vol C Tables 4.2.6.8 and 6.1.1.4'
F F 0.0727 0.0534 'International Tables Vol C Tables 4.2.6.8 and 6.1.1.4'

loop_
_exptl_crystal_face_index_h
_exptl_crystal_face_index_k
_exptl_crystal_face_index_l
_exptl_crystal_face_perp_dist
0.00 0.00 -1.00 0.1800
0.00 0.00 1.00 0.2090
0.00 1.00 0.00 0.0170
0.00 -1.00 0.00 0.0220
1.00 -1.00 0.00 0.0340
-1.00 1.00 0.00 0.0320
1.00 1.00 0.00 0.0270

loop_
_geom_angle_atom_site_label_1
_geom_angle_atom_site_label_2
_geom_angle_atom_site_label_3
_geom_angle
_geom_angle_site_symmetry_1
_geom_angle_site_symmetry_3
_geom_angle_publ_flag
C8 C1 C2 110.3(2) . . ?
C8 C1 C9 113.4(2) . . ?
C2 C1 C9 110.2(2) . . ?
C8 C1 H1 107.5 . . ?
C2 C1 H1 107.5 . . ?
C9 C1 H1 107.5 . . ?
C3 C2 C7 117.2(2) . . ?
C3 C2 C1 123.1(3) . . ?
C7 C2 C1 119.7(2) . . ?
C2 C3 C4 122.1(3) . . ?
C2 C3 Cl1 121.0(2) . . ?
C4 C3 Cl1 116.9(2) . . ?
C5 C4 C3 118.4(3) . . ?
C5 C4 H4 120.8 . . ?
C3 C4 H4 120.8 . . ?
C4 C5 C6 121.8(3) . . ?
C4 C5 Cl2 119.3(2) . . ?
C6 C5 Cl2 118.9(2) . . ?
C5 C6 C7 118.4(3) . . ?
C5 C6 H6 120.8 . . ?
C7 C6 H6 120.8 . . ?
C6 C7 C2 122.1(3) . . ?
C6 C7 H7 118.9 . . ?
C2 C7 H7 118.9 . . ?
F2 C8 F3 106.9(2) . . ?
F2 C8 F1 106.7(2) . . ?
F3 C8 F1 105.7(2) . . ?
F2 C8 C1 113.6(2) . . ?
F3 C8 C1 111.7(2) . . ?
F1 C8 C1 111.8(2) . . ?
C16 C9 C10 108.9(2) . . ?
C16 C9 C1 109.7(2) . . ?
C10 C9 C1 115.1(2) . . ?
C16 C9 H9 107.6 . . ?
C10 C9 H9 107.6 . . ?
C1 C9 H9 107.6 . . ?
C11 C10 C15 118.9(3) . . ?
C11 C10 C9 118.9(3) . . ?
C15 C10 C9 122.1(2) . . ?
C12 C11 C10 120.8(3) . . ?
C12 C11 H11 119.6 . . ?
C10 C11 H11 119.6 . . ?
C13 C12 C11 120.2(3) . . ?
C13 C12 H12 119.9 . . ?
C11 C12 H12 119.9 . . ?
C12 C13 C14 119.8(3) . . ?
C12 C13 H13 120.1 . . ?
C14 C13 H13 120.1 . . ?
C15 C14 C13 120.0(3) . . ?
C15 C14 H14 120.0 . . ?
C13 C14 H14 120.0 . . ?
C14 C15 C10 120.4(3) . . ?
C14 C15 H15 119.8 . . ?
C10 C15 H15 119.8 . . ?
C17 C16 C9 124.6(2) . . ?
C17 C16 H16 117.7 . . ?
C9 C16 H16 117.7 . . ?
C16 C17 C18 126.1(3) . . ?
C16 C17 H17 117.0 . . ?
C18 C17 H17 117.0 . . ?
C19 C18 C23 118.3(2) . . ?
C19 C18 C17 119.5(2) . . ?
C23 C18 C17 122.2(2) . . ?
C18 C19 C20 120.5(3) . . ?
C18 C19 H19 119.7 . . ?
C20 C19 H19 119.7 . . ?
C21 C20 C19 120.2(3) . . ?
C21 C20 H20 119.9 . . ?
C19 C20 H20 119.9 . . ?
C20 C21 C22 119.7(3) . . ?
C20 C21 H21 120.2 . . ?
C22 C21 H21 120.2 . . ?
C23 C22 C21 120.4(3) . . ?
C23 C22 H22 119.8 . . ?
C21 C22 H22 119.8 . . ?
C22 C23 C18 120.9(3) . . ?
C22 C23 H23 119.6 . . ?
C18 C23 H23 119.6 . . ?

loop_
_geom_bond_atom_site_label_1
_geom_bond_atom_site_label_2
_geom_bond_distance
_geom_bond_site_symmetry_2
_geom_bond_publ_flag
Cl1 C3 1.737(3) . ?
Cl2 C5 1.738(3) . ?
F1 C8 1.349(3) . ?
F2 C8 1.338(3) . ?
F3 C8 1.348(3) . ?
C1 C8 1.520(3) . ?
C1 C2 1.525(3) . ?
C1 C9 1.562(4) . ?
C1 H1 1.0000 . ?
C2 C3 1.392(4) . ?
C2 C7 1.394(4) . ?
C3 C4 1.396(4) . ?
C4 C5 1.375(4) . ?
C4 H4 0.9500 . ?
C5 C6 1.387(4) . ?
C6 C7 1.388(4) . ?
C6 H6 0.9500 . ?
C7 H7 0.9500 . ?
C9 C16 1.513(3) . ?
C9 C10 1.526(3) . ?
C9 H9 1.0000 . ?
C10 C11 1.392(4) . ?
C10 C15 1.397(4) . ?
C11 C12 1.391(4) . ?
C11 H11 0.9500 . ?
C12 C13 1.381(5) . ?
C12 H12 0.9500 . ?
C13 C14 1.398(5) . ?
C13 H13 0.9500 . ?
C14 C15 1.391(4) . ?
C14 H14 0.9500 . ?
C15 H15 0.9500 . ?
C16 C17 1.331(4) . ?
C16 H16 0.9500 . ?
C17 C18 1.478(4) . ?
C17 H17 0.9500 . ?
C18 C19 1.395(4) . ?
C18 C23 1.400(4) . ?
C19 C20 1.398(4) . ?
C19 H19 0.9500 . ?
C20 C21 1.383(4) . ?
C20 H20 0.9500 . ?
C21 C22 1.385(4) . ?
C21 H21 0.9500 . ?
C22 C23 1.383(4) . ?
C22 H22 0.9500 . ?
C23 H23 0.9500 . ?

loop_
_geom_torsion_atom_site_label_1
_geom_torsion_atom_site_label_2
_geom_torsion_atom_site_label_3
_geom_torsion_atom_site_label_4
_geom_torsion
_geom_torsion_site_symmetry_1
_geom_torsion_site_symmetry_2
_geom_torsion_site_symmetry_3
_geom_torsion_site_symmetry_4
_geom_torsion_publ_flag
C8 C1 C2 C3 -123.0(3) . . . . ?
C9 C1 C2 C3 111.0(3) . . . . ?
C8 C1 C2 C7 57.2(3) . . . . ?
C9 C1 C2 C7 -68.8(3) . . . . ?
C7 C2 C3 C4 -0.7(4) . . . . ?
C1 C2 C3 C4 179.5(2) . . . . ?
C7 C2 C3 Cl1 177.8(2) . . . . ?
C1 C2 C3 Cl1 -2.0(4) . . . . ?
C2 C3 C4 C5 0.7(4) . . . . ?
Cl1 C3 C4 C5 -177.9(2) . . . . ?
C3 C4 C5 C6 -0.2(4) . . . . ?
C3 C4 C5 Cl2 177.8(2) . . . . ?
C4 C5 C6 C7 -0.2(4) . . . . ?
Cl2 C5 C6 C7 -178.3(2) . . . . ?
C5 C6 C7 C2 0.2(4) . . . . ?
C3 C2 C7 C6 0.2(4) . . . . ?
C1 C2 C7 C6 -180.0(3) . . . . ?
C2 C1 C8 F2 -81.0(3) . . . . ?
C9 C1 C8 F2 43.2(3) . . . . ?
C2 C1 C8 F3 40.0(3) . . . . ?
C9 C1 C8 F3 164.2(2) . . . . ?
C2 C1 C8 F1 158.2(2) . . . . ?
C9 C1 C8 F1 -77.6(3) . . . . ?
C8 C1 C9 C16 167.7(2) . . . . ?
C2 C1 C9 C16 -68.0(3) . . . . ?
C8 C1 C9 C10 44.5(3) . . . . ?
C2 C1 C9 C10 168.7(2) . . . . ?
C16 C9 C10 C11 117.4(3) . . . . ?
C1 C9 C10 C11 -118.9(3) . . . . ?
C16 C9 C10 C15 -59.1(3) . . . . ?
C1 C9 C10 C15 64.6(3) . . . . ?
C15 C10 C11 C12 0.1(4) . . . . ?
C9 C10 C11 C12 -176.5(2) . . . . ?
C10 C11 C12 C13 -0.1(4) . . . . ?
C11 C12 C13 C14 -0.1(4) . . . . ?
C12 C13 C14 C15 0.3(4) . . . . ?
C13 C14 C15 C10 -0.2(4) . . . . ?
C11 C10 C15 C14 0.0(4) . . . . ?
C9 C10 C15 C14 176.5(2) . . . . ?
C10 C9 C16 C17 -114.9(3) . . . . ?
C1 C9 C16 C17 118.3(3) . . . . ?
C9 C16 C17 C18 175.8(2) . . . . ?
C16 C17 C18 C19 167.0(3) . . . . ?
C16 C17 C18 C23 -14.3(4) . . . . ?
C23 C18 C19 C20 1.6(4) . . . . ?
C17 C18 C19 C20 -179.7(2) . . . . ?
C18 C19 C20 C21 -0.3(4) . . . . ?
C19 C20 C21 C22 -0.5(4) . . . . ?
C20 C21 C22 C23 0.0(4) . . . . ?
C21 C22 C23 C18 1.4(4) . . . . ?
C19 C18 C23 C22 -2.2(4) . . . . ?
C17 C18 C23 C22 179.2(3) . . . . ?
